data_7025296
loop_
_publ_author_name
'Pardo, Emilio'
'Dul, Marie-Claire'
'Lescou\"ezec, Rodrigue'
'Chamoreau, Lise-Marie'
'Journaux, Yves'
'Pas\'an, Jorge'
'Ruiz-P\'erez, Catalina'
'Julve, Miguel'
'Lloret, Francesc'
'Ruiz-Garc\'ia, Rafael'
'Cano, Joan'

_publ_section_title
;
 Variation of the ground spin state in homo- and hetero-octanuclear
 copper(ii) and nickel(ii) double-star complexes with a meso-helicate-type
 metallacryptand core
;
_journal_issue 20
_journal_name_full 'Dalton Transactions'
_journal_page_first 4786
_journal_paper_doi 10.1039/b926709c
_journal_volume 39
_journal_year 2010
_chemical_formula_sum 'C84 H150 Cl6 Cu6 N24 Na2 Ni2 O54'
_chemical_formula_weight 3119.58
_chemical_name_systematic
;
?
;
_space_group_IT_number 188
_symmetry_cell_setting hexagonal
_symmetry_space_group_name_Hall 'P -6c 2'
_symmetry_space_group_name_H-M 'P -6 c 2'
_atom_sites_solution_hydrogens geom
_atom_sites_solution_primary direct
_atom_sites_solution_secondary difmap
_audit_creation_method SHELXL-97
_cell_angle_alpha 90.00
_cell_angle_beta 90.00
_cell_angle_gamma 120.00
_cell_formula_units_Z 2
_cell_length_a 17.426(3)
_cell_length_b 17.426(3)
_cell_length_c 31.674(6)
_cell_measurement_temperature 293(2)
_cell_volume 8330(3)
_computing_cell_refinement 'HKL2000 (Otwinowski & Minor, 1997)'
_computing_data_collection 'MxCube (ESRF, 2006)'
_computing_data_reduction 'HKL2000 (Otwinowski & Minor, 1997)'
_computing_molecular_graphics 'Ortep-3 for Windows (Farrugia, 1997)'
_computing_publication_material 'WinGX publication routines (Farrugia, 1999)'
_computing_structure_refinement 'SHELXL-97 (Sheldrick, 1997)'
_computing_structure_solution 'SHELXS-97 (Sheldrick, 1997)'
_diffrn_ambient_temperature 293(2)
_diffrn_detector 'CCD plate'
_diffrn_detector_area_resol_mean 9.6
_diffrn_measured_fraction_theta_full 0.997
_diffrn_measured_fraction_theta_max 0.997
_diffrn_measurement_device_type 'Single-axis HUBER diffractometer'
_diffrn_measurement_method 'CCD rotation images, thick slices'
_diffrn_radiation_detector 'ADSC Q210r CCD (binned mode)'
_diffrn_radiation_monochromator 'Si 111'
_diffrn_radiation_wavelength 0.72930
_diffrn_reflns_av_R_equivalents 0.0962
_diffrn_reflns_av_sigmaI/netI 0.0349
_diffrn_reflns_limit_h_max 19
_diffrn_reflns_limit_h_min -19
_diffrn_reflns_limit_k_max 19
_diffrn_reflns_limit_k_min -19
_diffrn_reflns_limit_l_max 35
_diffrn_reflns_limit_l_min -35
_diffrn_reflns_number 72097
_diffrn_reflns_theta_full 23.93
_diffrn_reflns_theta_max 23.93
_diffrn_reflns_theta_min 1.91
_diffrn_source synchrotron
_diffrn_source_type 'ESRF-CRG BM16'
_exptl_absorpt_coefficient_mu 1.148
_exptl_absorpt_correction_type none
_exptl_crystal_colour blue
_exptl_crystal_density_diffrn 1.243
_exptl_crystal_density_method 'not measured'
_exptl_crystal_description 'hexagonal prisms'
_exptl_crystal_F_000 3216
_exptl_crystal_size_max 0.15
_exptl_crystal_size_mid 0.12
_exptl_crystal_size_min 0.08
_refine_diff_density_max 2.896
_refine_diff_density_min -0.635
_refine_diff_density_rms 0.146
_refine_ls_abs_structure_details 'Flack H D (1983), Acta Cryst. A39, 876-881'
_refine_ls_abs_structure_Flack 0.12(3)
_refine_ls_extinction_method none
_refine_ls_goodness_of_fit_ref 1.173
_refine_ls_hydrogen_treatment constr
_refine_ls_matrix_type full
_refine_ls_number_parameters 277
_refine_ls_number_reflns 4112
_refine_ls_number_restraints 10
_refine_ls_restrained_S_all 1.180
_refine_ls_R_factor_all 0.0992
_refine_ls_R_factor_gt 0.0970
_refine_ls_shift/su_max 0.007
_refine_ls_shift/su_mean 0.002
_refine_ls_structure_factor_coef Fsqd
_refine_ls_weighting_details 'calc w=1/[\s^2^(Fo^2^)+(0.2000P)^2^+0.0000P] where P=(Fo^2^+2Fc^2^)/3'
_refine_ls_weighting_scheme calc
_refine_ls_wR_factor_gt 0.2465
_refine_ls_wR_factor_ref 0.2504
_reflns_number_gt 3833
_reflns_number_total 4112
_reflns_threshold_expression >2sigma(I)
_cod_data_source_file b926709c.txt
_cod_data_source_block compound3
_cod_depositor_comments
;
The following automatic conversions were performed:

'_symmetry_cell_setting' value 'Hexagonal' changed to 'hexagonal'
according to /home/saulius/struct/CIF-dictionaries/cif_core.dic
dictionary named 'cif_core.dic' version 2.4.2 from 2011-04-26.

Automatic conversion script
Id: cif_fix_values 1891 2012-01-12 08:04:46Z andrius 
;
_cod_original_cell_volume 8330(2)
_cod_original_sg_symbol_H-M P-6c2
_cod_database_code 7025296

loop_
_symmetry_equiv_pos_as_xyz
'x, y, z'
'x, y, -z+1/2'
'-y, -x, -z'
'-y, -x, z+1/2'
'-x+y, y, z+1/2'
'-x+y, y, -z'
'x, x-y, -z'
'x, x-y, z+1/2'
'-y, x-y, z'
'-y, x-y, -z+1/2'
'-x+y, -x, -z+1/2'
'-x+y, -x, z'

loop_
_atom_site_label
_atom_site_type_symbol
_atom_site_fract_x
_atom_site_fract_y
_atom_site_fract_z
_atom_site_U_iso_or_equiv
_atom_site_adp_type
_atom_site_occupancy
_atom_site_symmetry_multiplicity
_atom_site_calc_flag
_atom_site_refinement_flags
C1 C 0.7751(5) 0.5067(4) 0.8870(2) 0.0470(16) Uani 1 1 d .
C2 C 0.8235(4) 0.5020(4) 0.8476(2) 0.0457(15) Uani 1 1 d .
C3 C 0.8158(4) 0.4168(4) 0.7883(2) 0.0408(14) Uani 1 1 d .
C4 C 0.7900(5) 0.4350(5) 0.7500 0.0392(18) Uani 1 2 d S
H4 H 0.7539 0.4602 0.7500 0.047 Uiso 1 2 calc SR
C5 C 0.8729(4) 0.3811(5) 0.7880(2) 0.0497(15) Uani 1 1 d .
H5 H 0.8913 0.3683 0.8132 0.060 Uiso 1 1 calc R
C6 C 0.9011(7) 0.3652(7) 0.7500 0.052(2) Uani 1 2 d S
H6 H 0.9401 0.3434 0.7500 0.062 Uiso 1 2 calc SR
C7 C 0.8442(14) 0.7075(13) 0.8173(9) 0.167(9) Uani 1 1 d .
H15A H 0.8360 0.6566 0.8017 0.251 Uiso 1 1 calc R
H15B H 0.8422 0.7493 0.7982 0.251 Uiso 1 1 calc R
H15C H 0.7980 0.6896 0.8379 0.251 Uiso 1 1 calc R
C8 C 1.0077(16) 0.7807(9) 0.8093(4) 0.150(8) Uani 1 1 d .
H14A H 1.0026 0.7308 0.7940 0.225 Uiso 1 1 calc R
H14B H 1.0626 0.8088 0.8246 0.225 Uiso 1 1 calc R
H14C H 1.0063 0.8222 0.7898 0.225 Uiso 1 1 calc R
C9 C 0.9461(15) 0.8290(9) 0.8636(5) 0.128(6) Uani 1 1 d .
H9A H 0.8913 0.8167 0.8773 0.154 Uiso 1 1 calc R
H9B H 0.9650 0.8796 0.8451 0.154 Uiso 1 1 calc R
C10 C 1.0190(12) 0.8478(8) 0.8973(5) 0.129(7) Uani 1 1 d .
H8A H 1.0753 0.8658 0.8835 0.155 Uiso 1 1 calc R
H8B H 1.0264 0.8949 0.9161 0.155 Uiso 1 1 calc R
C11 C 0.9218(11) 0.7512(7) 0.9547(4) 0.142(7) Uani 1 1 d .
H11A H 0.9046 0.6970 0.9696 0.213 Uiso 1 1 calc R
H11B H 0.8708 0.7481 0.9414 0.213 Uiso 1 1 calc R
H11C H 0.9470 0.7999 0.9742 0.213 Uiso 1 1 calc R
C12 C 1.0684(10) 0.7670(11) 0.9412(5) 0.146(8) Uani 1 1 d .
H7A H 1.0818 0.7997 0.9675 0.176 Uiso 1 1 calc R
H7B H 1.1191 0.7982 0.9227 0.176 Uiso 1 1 calc R
C13 C 1.0542(10) 0.6765(12) 0.9500(4) 0.148(7) Uani 1 1 d .
H10A H 1.1096 0.6801 0.9580 0.178 Uiso 1 1 calc R
H10B H 1.0122 0.6490 0.9729 0.178 Uiso 1 1 calc R
C14 C 1.0920(11) 0.6385(13) 0.8838(5) 0.135(6) Uani 1 1 d .
H13A H 1.1215 0.6985 0.8738 0.203 Uiso 1 1 calc R
H13B H 1.0693 0.5986 0.8603 0.203 Uiso 1 1 calc R
H13C H 1.1332 0.6279 0.8992 0.203 Uiso 1 1 calc R
C15 C 0.9741(10) 0.5348(10) 0.9257(5) 0.121(5) Uani 1 1 d .
H16A H 0.9259 0.5258 0.9437 0.181 Uiso 1 1 calc R
H16B H 1.0142 0.5228 0.9411 0.181 Uiso 1 1 calc R
H16C H 0.9513 0.4956 0.9019 0.181 Uiso 1 1 calc R
Cu1 Cu 0.94262(6) 0.66471(6) 0.88038(3) 0.0646(4) Uani 1 1 d .
N1 N 0.7808(3) 0.4284(3) 0.82627(15) 0.0399(12) Uani 1 1 d .
N2 N 0.9332(7) 0.7503(6) 0.8392(3) 0.087(2) Uani 1 1 d .
N3 N 0.9899(7) 0.7650(6) 0.9213(3) 0.106(4) Uani 1 1 d .
N4 N 1.0196(6) 0.6242(7) 0.9113(3) 0.100(3) Uani 1 1 d .
Ni1 Ni 0.6667 0.3333 0.85534(4) 0.0387(4) Uani 1 3 d S
O1 O 0.7038(3) 0.4402(3) 0.89691(15) 0.0490(11) Uani 1 1 d .
O2 O 0.8983(3) 0.5698(3) 0.83797(17) 0.0619(13) Uani 1 1 d .
O1W O 0.6059(3) 0.2118(5) 1.0000 0.0625(19) Uani 1 2 d S
O3 O 0.8139(4) 0.5787(3) 0.90754(18) 0.0661(15) Uani 1 1 d .
O4 O 1.2315(15) 0.9148(18) 0.8605(8) 0.227(7) Uani 0.67 1 d PD
O3W O 0.4292(4) 0.1197(5) 0.9701(2) 0.098(2) Uani 1 1 d .
O5 O 1.3064(18) 0.8525(15) 0.8828(8) 0.227(7) Uani 0.67 1 d PD
O2W O 0.9964(8) 0.6042(8) 0.7500 0.134(5) Uani 1 2 d S
O6 O 1.3764(16) 1.0048(19) 0.8727(10) 0.227(7) Uani 0.67 1 d PD
O7 O 1.2919(16) 0.9432(17) 0.9285(6) 0.227(7) Uani 0.67 1 d PD
O8 O 1.0761(11) 0.9922(12) 0.7500 0.173(11) Uani 0.80 2 d SP
O9 O 1.0000 1.0000 0.7932(6) 0.24(2) Uani 0.80 3 d SPD
O10 O 1.0447(4) 1.0893(8) 1.0000 0.25(2) Uani 0.80 2 d SPD
O11 O 1.0000 1.0000 1.0433(6) 0.60(9) Uani 0.80 3 d SPD
Na1 Na 0.6667 0.3333 0.95171(14) 0.0561(11) Uani 1 3 d S
Cl1 Cl 1.0000 1.0000 1.0000 0.0724(13) Uani 1 6 d SD
Cl2 Cl 1.0000 1.0000 0.7500 0.0798(15) Uani 1 6 d SD
Cl3 Cl 1.3027(3) 0.9331(4) 0.8868(3) 0.139(2) Uani 0.67 1 d PD

loop_
_atom_site_aniso_label
_atom_site_aniso_U_11
_atom_site_aniso_U_22
_atom_site_aniso_U_33
_atom_site_aniso_U_23
_atom_site_aniso_U_13
_atom_site_aniso_U_12
C1 0.045(4) 0.032(4) 0.059(3) -0.001(3) -0.002(3) 0.016(3)
C2 0.041(4) 0.037(4) 0.054(3) 0.000(3) 0.007(3) 0.016(3)
C3 0.034(3) 0.033(3) 0.048(3) -0.002(2) 0.002(3) 0.011(2)
C4 0.027(4) 0.035(4) 0.052(4) 0.000 0.000 0.012(3)
C5 0.042(3) 0.054(4) 0.062(4) -0.001(3) -0.009(3) 0.031(3)
C6 0.051(5) 0.055(6) 0.054(5) 0.000 0.000 0.030(5)
C7 0.147(15) 0.146(14) 0.25(2) -0.002(16) -0.051(16) 0.101(13)
C8 0.28(2) 0.082(8) 0.085(7) 0.025(6) 0.052(11) 0.083(11)
C9 0.204(17) 0.066(7) 0.120(10) -0.006(7) 0.032(12) 0.072(10)
C10 0.157(14) 0.048(6) 0.133(10) -0.028(6) 0.051(10) 0.014(7)
C11 0.177(14) 0.049(5) 0.124(9) -0.030(5) 0.071(10) 0.000(7)
C12 0.116(11) 0.123(12) 0.100(8) -0.040(9) -0.018(7) -0.015(9)
C13 0.107(10) 0.128(12) 0.107(8) -0.011(9) -0.022(7) -0.019(9)
C14 0.088(10) 0.142(16) 0.147(12) 0.025(10) 0.025(8) 0.036(9)
C15 0.121(11) 0.115(11) 0.148(11) 0.009(9) -0.027(9) 0.075(9)
Cu1 0.0574(6) 0.0362(5) 0.0734(7) -0.0093(4) 0.0094(4) 0.0033(5)
N1 0.039(3) 0.032(3) 0.047(2) -0.002(2) -0.004(2) 0.016(2)
N2 0.102(7) 0.053(4) 0.103(6) 0.002(4) 0.018(5) 0.036(5)
N3 0.100(7) 0.063(5) 0.084(5) -0.019(4) 0.019(5) -0.011(5)
N4 0.057(5) 0.105(7) 0.100(6) 0.008(5) -0.003(4) 0.011(4)
Ni1 0.0329(5) 0.0329(5) 0.0502(7) 0.000 0.000 0.0165(3)
O1 0.044(3) 0.039(3) 0.064(3) 0.000(2) 0.005(2) 0.020(2)
O2 0.041(3) 0.034(3) 0.088(3) -0.006(2) 0.013(2) 0.001(2)
O1W 0.065(4) 0.052(4) 0.066(4) 0.000 -0.004(3) 0.026(2)
O3 0.065(3) 0.042(3) 0.075(3) -0.010(2) 0.014(3) 0.014(3)
O4 0.142(10) 0.211(14) 0.246(13) 0.038(10) 0.003(9) 0.027(8)
O3W 0.070(4) 0.100(5) 0.105(4) 0.043(4) 0.008(3) 0.029(3)
O5 0.142(10) 0.211(14) 0.246(13) 0.038(10) 0.003(9) 0.027(8)
O2W 0.092(8) 0.069(7) 0.207(15) 0.000 0.000 0.015(6)
O6 0.142(10) 0.211(14) 0.246(13) 0.038(10) 0.003(9) 0.027(8)
O7 0.142(10) 0.211(14) 0.246(13) 0.038(10) 0.003(9) 0.027(8)
O8 0.068(9) 0.093(11) 0.36(3) 0.000 0.000 0.043(9)
O9 0.30(3) 0.30(3) 0.12(3) 0.000 0.000 0.151(17)
O10 0.186(18) 0.042(7) 0.47(5) 0.000 0.21(3) 0.021(4)
O11 0.85(14) 0.85(14) 0.10(3) 0.000 0.000 0.42(7)
Na1 0.0605(17) 0.0605(17) 0.047(2) 0.000 0.000 0.0303(8)
Cl1 0.0607(18) 0.0607(18) 0.096(4) 0.000 0.000 0.0303(9)
Cl2 0.062(2) 0.062(2) 0.114(5) 0.000 0.000 0.0312(10)
Cl3 0.056(3) 0.099(3) 0.220(7) 0.047(4) 0.007(3) 0.008(2)

loop_
_atom_type_symbol
_atom_type_description
_atom_type_scat_dispersion_real
_atom_type_scat_dispersion_imag
_atom_type_scat_source
C C 0.0033 0.0016 'International Tables Vol C Tables 4.2.6.8 and 6.1.1.4'
H H 0.0000 0.0000 'International Tables Vol C Tables 4.2.6.8 and 6.1.1.4'
Cu Cu 0.3201 1.2651 'International Tables Vol C Tables 4.2.6.8 and 6.1.1.4'
N N 0.0061 0.0033 'International Tables Vol C Tables 4.2.6.8 and 6.1.1.4'
Ni Ni 0.3393 1.1124 'International Tables Vol C Tables 4.2.6.8 and 6.1.1.4'
O O 0.0106 0.0060 'International Tables Vol C Tables 4.2.6.8 and 6.1.1.4'
Na Na 0.0362 0.0249 'International Tables Vol C Tables 4.2.6.8 and 6.1.1.4'
Cl Cl 0.1484 0.1585 'International Tables Vol C Tables 4.2.6.8 and 6.1.1.4'

loop_
_geom_angle_atom_site_label_1
_geom_angle_atom_site_label_2
_geom_angle_atom_site_label_3
_geom_angle
_geom_angle_site_symmetry_1
_geom_angle_site_symmetry_3
O1 C1 O3 125.7(7) . .
O1 C1 C2 118.5(6) . .
O3 C1 C2 115.8(6) . .
O2 C2 N1 126.8(6) . .
O2 C2 C1 118.5(6) . .
N1 C2 C1 114.6(6) . .
C4 C3 N1 120.1(6) . .
C4 C3 C5 118.3(6) . .
N1 C3 C5 121.4(6) . .
C3 C4 C3 122.4(8) . 2_556
C6 C5 C3 119.7(6) . .
C5 C6 C5 121.5(9) . 2_556
N2 C9 C10 106.2(13) . .
N3 C10 C9 107.4(11) . .
N3 C12 C13 112.8(10) . .
N4 C13 C12 107.5(13) . .
O2 Cu1 N3 177.4(3) . .
O2 Cu1 N2 92.1(3) . .
N3 Cu1 N2 85.6(4) . .
O2 Cu1 N4 94.9(4) . .
N3 Cu1 N4 86.4(5) . .
N2 Cu1 N4 149.2(4) . .
O2 Cu1 O3 81.56(19) . .
N3 Cu1 O3 100.4(3) . .
N2 Cu1 O3 109.0(3) . .
N4 Cu1 O3 101.7(3) . .
C2 N1 C3 120.5(5) . .
C2 N1 Ni1 113.9(4) . .
C3 N1 Ni1 125.4(4) . .
C8 N2 C9 107.6(11) . .
C8 N2 C7 112.5(15) . .
C9 N2 C7 109.7(13) . .
C8 N2 Cu1 107.1(9) . .
C9 N2 Cu1 108.0(8) . .
C7 N2 Cu1 111.7(9) . .
C10 N3 C12 109.4(12) . .
C10 N3 C11 111.9(11) . .
C12 N3 C11 110.1(11) . .
C10 N3 Cu1 108.1(7) . .
C12 N3 Cu1 105.6(9) . .
C11 N3 Cu1 111.5(6) . .
C15 N4 C14 110.0(13) . .
C15 N4 C13 104.1(11) . .
C14 N4 C13 110.1(12) . .
C15 N4 Cu1 115.3(8) . .
C14 N4 Cu1 108.5(9) . .
C13 N4 Cu1 108.7(12) . .
N1 Ni1 N1 101.59(17) 12_665 .
N1 Ni1 N1 101.59(17) 12_665 9_655
N1 Ni1 N1 101.59(17) . 9_655
N1 Ni1 O1 79.73(18) 12_665 12_665
N1 Ni1 O1 93.0(2) . 12_665
N1 Ni1 O1 164.6(2) 9_655 12_665
N1 Ni1 O1 164.64(19) 12_665 .
N1 Ni1 O1 79.73(18) . .
N1 Ni1 O1 93.0(2) 9_655 .
O1 Ni1 O1 84.92(19) 12_665 .
N1 Ni1 O1 93.0(2) 12_665 9_655
N1 Ni1 O1 164.64(19) . 9_655
N1 Ni1 O1 79.73(18) 9_655 9_655
O1 Ni1 O1 84.92(19) 12_665 9_655
O1 Ni1 O1 84.92(19) . 9_655
N1 Ni1 Na1 116.52(13) 12_665 .
N1 Ni1 Na1 116.52(14) . .
N1 Ni1 Na1 116.52(13) 9_655 .
O1 Ni1 Na1 51.21(13) 12_665 .
O1 Ni1 Na1 51.21(13) . .
O1 Ni1 Na1 51.21(13) 9_655 .
C1 O1 Ni1 112.9(4) . .
C1 O1 Na1 131.7(4) . .
Ni1 O1 Na1 85.44(19) . .
C2 O2 Cu1 113.8(4) . .
Na1 O1W Na1 79.6(3) 3_667 .
C1 O3 Cu1 109.7(5) . .
O1 Na1 O1 72.9(2) 12_665 9_655
O1 Na1 O1 72.9(2) 12_665 .
O1 Na1 O1 72.9(2) 9_655 .
O1 Na1 O1W 97.28(15) 12_665 3_667
O1 Na1 O1W 170.01(18) 9_655 3_667
O1 Na1 O1W 106.59(15) . 3_667
O1 Na1 O1W 106.59(15) 12_665 .
O1 Na1 O1W 97.28(16) 9_655 .
O1 Na1 O1W 170.01(18) . .
O1W Na1 O1W 83.4(2) 3_667 .
O1 Na1 O1W 170.01(18) 12_665 7_557
O1 Na1 O1W 106.59(15) 9_655 7_557
O1 Na1 O1W 97.28(15) . 7_557
O1W Na1 O1W 83.4(2) 3_667 7_557
O1W Na1 O1W 83.4(2) . 7_557
O1 Na1 Ni1 43.35(14) 12_665 .
O1 Na1 Ni1 43.35(14) 9_655 .
O1 Na1 Ni1 43.35(14) . .
O1W Na1 Ni1 129.82(14) 3_667 .
O1W Na1 Ni1 129.82(14) . .
O1W Na1 Ni1 129.82(14) 7_557 .
O1 Na1 Na1 136.65(14) 12_665 3_667
O1 Na1 Na1 136.65(14) 9_655 3_667
O1 Na1 Na1 136.65(14) . 3_667
O1W Na1 Na1 50.18(14) 3_667 3_667
O1W Na1 Na1 50.18(14) . 3_667
O1W Na1 Na1 50.18(14) 7_557 3_667
Ni1 Na1 Na1 180.000(1) . 3_667
O10 Cl1 O10 119.999(9) 7_567 .
O10 Cl1 O10 120.000(5) 7_567 3_777
O10 Cl1 O10 120.001(5) . 3_777
O10 Cl1 O11 90.000(1) 7_567 3_777
O10 Cl1 O11 90.000(6) . 3_777
O10 Cl1 O11 90.000(6) 3_777 3_777
O10 Cl1 O11 90.000(1) 7_567 .
O10 Cl1 O11 90.000(6) . .
O10 Cl1 O11 90.000(6) 3_777 .
O11 Cl1 O11 180.00(2) 3_777 .
O9 Cl2 O9 180.000(16) . 2_556
O9 Cl2 O8 90.000(11) . .
O9 Cl2 O8 90.000(11) 2_556 .
O9 Cl2 O8 90.000(18) . 11_676
O9 Cl2 O8 90.000(18) 2_556 11_676
O8 Cl2 O8 120.000(8) . 11_676
O9 Cl2 O8 90.000(8) . 9_765
O9 Cl2 O8 90.000(8) 2_556 9_765
O8 Cl2 O8 120.000(9) . 9_765
O8 Cl2 O8 120.000(10) 11_676 9_765
O6 Cl3 O7 109.4(19) . .
O6 Cl3 O4 110.1(19) . .
O7 Cl3 O4 116.4(14) . .
O6 Cl3 O5 113(2) . .
O7 Cl3 O5 106.7(13) . .
O4 Cl3 O5 101.2(12) . .

loop_
_geom_bond_atom_site_label_1
_geom_bond_atom_site_label_2
_geom_bond_distance
_geom_bond_site_symmetry_2
C1 O1 1.243(9) .
C1 O3 1.267(9) .
C1 C2 1.531(10) .
C2 O2 1.284(9) .
C2 N1 1.304(9) .
C3 C4 1.385(8) .
C3 N1 1.408(8) .
C3 C5 1.413(10) .
C4 C3 1.385(8) 2_556
C5 C6 1.379(9) .
C6 C5 1.379(9) 2_556
C7 N2 1.51(2) .
C8 N2 1.48(2) .
C9 N2 1.490(15) .
C9 C10 1.56(3) .
C10 N3 1.479(19) .
C11 N3 1.516(15) .
C12 N3 1.49(2) .
C12 C13 1.50(3) .
C13 N4 1.465(17) .
C14 N4 1.447(18) .
C15 N4 1.423(18) .
Cu1 O2 1.965(5) .
Cu1 N3 1.993(8) .
Cu1 N2 2.049(9) .
Cu1 N4 2.050(11) .
Cu1 O3 2.158(6) .
N1 Ni1 2.062(5) .
Ni1 N1 2.062(5) 12_665
Ni1 N1 2.062(5) 9_655
Ni1 O1 2.102(5) 12_665
Ni1 O1 2.102(5) .
Ni1 O1 2.102(5) 9_655
Ni1 Na1 3.052(5) .
O1 Na1 2.387(6) .
O1W Na1 2.389(7) 3_667
O1W Na1 2.389(7) .
O4 Cl3 1.392(15) .
O5 Cl3 1.443(16) .
O6 Cl3 1.344(16) .
O7 Cl3 1.358(16) .
O8 Cl2 1.400(16) .
O9 Cl2 1.367(18) .
O10 Cl1 1.348(12) .
O11 Cl1 1.373(19) .
Na1 O1 2.387(6) 12_665
Na1 O1 2.387(6) 9_655
Na1 O1W 2.389(7) 3_667
Na1 O1W 2.389(7) 7_557
Na1 Na1 3.059(9) 3_667
Cl1 O10 1.348(12) 7_567
Cl1 O10 1.348(12) 3_777
Cl1 O11 1.373(19) 3_777
Cl2 O9 1.367(18) 2_556
Cl2 O8 1.400(16) 11_676
Cl2 O8 1.400(16) 9_765
